data_4033106
loop_
_publ_author_name
'Gattu, Radhakrishna'
'Bagdi, Prasanta Ray'
'Basha, R. Sidick'
'Khan, Abu T.'

_publ_section_title
;
 Camphorsulfonic Acid Catalyzed One-Pot Three-Component Reaction for the
 Synthesis of Fused Quinoline and Benzoquinoline Derivatives.
;
_journal_issue 23
_journal_name_full 'The Journal of organic chemistry'
_journal_page_first 12416
_journal_page_last 12429
_journal_paper_doi 10.1021/acs.joc.7b02159
_journal_volume 82
_journal_year 2017
_chemical_formula_sum 'C40 H40 Cl N O2'
_chemical_formula_weight 602.18
_chemical_name_systematic
; 
 ? 
;
_space_group_IT_number 4
_symmetry_cell_setting monoclinic
_symmetry_space_group_name_Hall 'P 2yb'
_symmetry_space_group_name_H-M 'P 1 21 1'
_atom_sites_solution_hydrogens geom
_atom_sites_solution_primary direct
_atom_sites_solution_secondary difmap
_audit_creation_method SHELXL-97
_cell_angle_alpha 90.00
_cell_angle_beta 90.222(10)
_cell_angle_gamma 90.00
_cell_formula_units_Z 2
_cell_length_a 7.3419(7)
_cell_length_b 15.3072(12)
_cell_length_c 14.5765(14)
_cell_measurement_reflns_used 8410
_cell_measurement_temperature 296(2)
_cell_measurement_theta_max 0.972
_cell_measurement_theta_min 0.951
_cell_volume 1638.2(3)
_computing_cell_refinement 'Bruker SMART'
_computing_data_collection 'Bruker SMART'
_computing_data_reduction 'Bruker SAINT'
_computing_molecular_graphics 'Bruker SHELXTL'
_computing_publication_material 'Bruker SHELXTL'
_computing_structure_refinement 'SHELXL-97 (Sheldrick, 1997)'
_computing_structure_solution 'SHELXS-97 (Sheldrick, 1990)'
_diffrn_ambient_temperature 296(2)
_diffrn_measured_fraction_theta_full 0.984
_diffrn_measured_fraction_theta_max 0.984
_diffrn_measurement_device_type 'CCD area detector'
_diffrn_measurement_method 'phi and omega scans'
_diffrn_radiation_monochromator graphite
_diffrn_radiation_source 'fine-focus sealed tube'
_diffrn_radiation_type MoK\a
_diffrn_radiation_wavelength 0.71073
_diffrn_reflns_av_R_equivalents 0.0209
_diffrn_reflns_av_sigmaI/netI 0.0454
_diffrn_reflns_limit_h_max 9
_diffrn_reflns_limit_h_min -9
_diffrn_reflns_limit_k_max 20
_diffrn_reflns_limit_k_min -20
_diffrn_reflns_limit_l_max 19
_diffrn_reflns_limit_l_min -19
_diffrn_reflns_number 10136
_diffrn_reflns_theta_full 36.98
_diffrn_reflns_theta_max 36.98
_diffrn_reflns_theta_min 2.98
_exptl_absorpt_coefficient_mu 0.152
_exptl_absorpt_correction_T_max 0.972
_exptl_absorpt_correction_T_min 0.951
_exptl_absorpt_correction_type multi-scan
_exptl_absorpt_process_details 'SADABS (Sheldrick, 1997)'
_exptl_crystal_colour Colorless
_exptl_crystal_density_diffrn 1.232
_exptl_crystal_density_method 'not measured'
_exptl_crystal_description blocks
_exptl_crystal_F_000 640
_exptl_crystal_size_max 0.26
_exptl_crystal_size_mid 0.22
_exptl_crystal_size_min 0.12
_refine_diff_density_max 0.149
_refine_diff_density_min -0.158
_refine_diff_density_rms 0.032
_refine_ls_abs_structure_details 'Flack H D (1983), Acta Cryst. A39, 876-881'
_refine_ls_abs_structure_Flack 0.05(10)
_refine_ls_extinction_method none
_refine_ls_goodness_of_fit_ref 1.014
_refine_ls_hydrogen_treatment constr
_refine_ls_matrix_type full
_refine_ls_number_parameters 400
_refine_ls_number_reflns 8410
_refine_ls_number_restraints 1
_refine_ls_restrained_S_all 1.014
_refine_ls_R_factor_all 0.0664
_refine_ls_R_factor_gt 0.0448
_refine_ls_shift/su_max 0.000
_refine_ls_shift/su_mean 0.000
_refine_ls_structure_factor_coef Fsqd
_refine_ls_weighting_details 'calc w=1/[\s^2^(Fo^2^)+(0.0573P)^2^+0.0000P] where P=(Fo^2^+2Fc^2^)/3'
_refine_ls_weighting_scheme calc
_refine_ls_wR_factor_gt 0.1010
_refine_ls_wR_factor_ref 0.1185
_reflns_number_gt 4097
_reflns_number_total 8410
_reflns_threshold_expression >2sigma(I)
_cod_data_source_file jo7b02159_si_002.cif
_cod_data_source_block gattu_compound_14b
_cod_depositor_comments 'Adding full bibliography for 4033102--4033107.cif.'
_cod_original_cell_volume 1638.2(2)
_cod_original_sg_symbol_H-M P21
_cod_database_code 4033106

loop_
_symmetry_equiv_pos_as_xyz
'x, y, z'
'-x, y+1/2, -z'

loop_
_atom_site_label
_atom_site_type_symbol
_atom_site_fract_x
_atom_site_fract_y
_atom_site_fract_z
_atom_site_U_iso_or_equiv
_atom_site_adp_type
_atom_site_occupancy
_atom_site_symmetry_multiplicity
_atom_site_calc_flag
_atom_site_refinement_flags
Cl1 Cl -0.0908(3) 0.51524(10) 1.01207(8) 0.1211(7) Uani 1 1 d .
N1 N 0.0448(4) 0.6954(2) 0.6008(2) 0.0484(9) Uani 1 1 d .
O1 O 0.7894(4) 0.22681(16) -0.08747(18) 0.0597(8) Uani 1 1 d .
C30 C 0.1456(5) 0.6344(2) 0.6392(2) 0.0462(10) Uani 1 1 d .
C4 C 0.6091(5) 0.3464(2) 0.1686(2) 0.0394(9) Uani 1 1 d .
C9 C 0.7233(4) 0.4269(2) 0.3118(2) 0.0367(9) Uani 1 1 d .
H9 H 0.6926 0.3755 0.3487 0.044 Uiso 1 1 calc R
C14 C 0.6970(4) 0.5090(2) 0.3701(2) 0.0382(8) Uani 1 1 d .
H14 H 0.7177 0.5581 0.3282 0.046 Uiso 1 1 calc R
C34 C -0.0288(8) 0.5441(3) 0.9010(3) 0.0753(16) Uani 1 1 d .
C17 C 0.5253(5) 0.5931(2) 0.4732(2) 0.0389(9) Uani 1 1 d .
O2 O 1.0528(5) 0.2954(2) -0.1184(2) 0.0818(11) Uani 1 1 d .
C18 C 0.3660(5) 0.6399(2) 0.5149(2) 0.0403(9) Uani 1 1 d .
C13 C 0.4989(4) 0.5197(2) 0.4034(2) 0.0368(8) Uani 1 1 d .
C3 C 0.8094(5) 0.3269(2) 0.1499(2) 0.0422(9) Uani 1 1 d .
C31 C 0.0836(5) 0.5997(2) 0.7290(2) 0.0503(10) Uani 1 1 d .
C22 C 0.5405(6) 0.8121(3) 0.2830(3) 0.0638(13) Uani 1 1 d .
H22 H 0.6550 0.8071 0.2564 0.077 Uiso 1 1 calc R
C20 C 0.3213(5) 0.7640(2) 0.3972(2) 0.0464(10) Uani 1 1 d .
C29 C 0.3055(5) 0.6038(2) 0.5964(2) 0.0461(9) Uani 1 1 d .
H29 H 0.3714 0.5587 0.6235 0.055 Uiso 1 1 calc R
C16 C 0.6947(5) 0.5939(2) 0.5037(2) 0.0454(10) Uani 1 1 d .
H16 H 0.7359 0.6306 0.5502 0.054 Uiso 1 1 calc R
C8 C 0.9217(4) 0.4195(2) 0.2808(2) 0.0441(9) Uani 1 1 d .
H8A H 0.9665 0.4770 0.2643 0.053 Uiso 1 1 calc R
H8B H 0.9954 0.3979 0.3313 0.053 Uiso 1 1 calc R
C25 C 0.1998(6) 0.8274(2) 0.3628(3) 0.0509(10) Uani 1 1 d .
C10 C 0.5969(4) 0.4303(2) 0.2284(2) 0.0390(9) Uani 1 1 d .
H10 H 0.6435 0.4778 0.1899 0.047 Uiso 1 1 calc R
C36 C -0.0840(6) 0.6247(3) 0.7638(3) 0.0670(13) Uani 1 1 d .
H36 H -0.1601 0.6607 0.7294 0.080 Uiso 1 1 calc R
C19 C 0.2676(5) 0.7115(2) 0.4762(2) 0.0421(9) Uani 1 1 d .
C7 C 0.9419(5) 0.3591(2) 0.2000(3) 0.0465(10) Uani 1 1 d .
H7 H 1.0598 0.3431 0.1841 0.056 Uiso 1 1 calc R
C28 C 0.1019(5) 0.7318(2) 0.5207(3) 0.0445(10) Uani 1 1 d .
C32 C 0.1863(7) 0.5439(3) 0.7805(3) 0.0730(15) Uani 1 1 d .
H32 H 0.2958 0.5238 0.7566 0.088 Uiso 1 1 calc R
C11 C 0.3976(5) 0.4559(2) 0.2517(3) 0.0482(10) Uani 1 1 d .
H11A H 0.3343 0.4704 0.1952 0.058 Uiso 1 1 calc R
H11B H 0.3372 0.4057 0.2784 0.058 Uiso 1 1 calc R
C37 C 0.5227(5) 0.2675(2) 0.2179(3) 0.0547(11) Uani 1 1 d .
H37C H 0.5495 0.2150 0.1844 0.082 Uiso 1 1 calc R
H37B H 0.3932 0.2753 0.2210 0.082 Uiso 1 1 calc R
H37A H 0.5718 0.2630 0.2788 0.082 Uiso 1 1 calc R
C24 C 0.2498(7) 0.8804(3) 0.2880(3) 0.0633(12) Uani 1 1 d .
H24 H 0.1672 0.9212 0.2653 0.076 Uiso 1 1 calc R
C38 C 0.4304(5) 0.4396(2) 0.4582(3) 0.0543(11) Uani 1 1 d .
H38C H 0.4247 0.3896 0.4185 0.081 Uiso 1 1 calc R
H38B H 0.3112 0.4516 0.4820 0.081 Uiso 1 1 calc R
H38A H 0.5126 0.4279 0.5080 0.081 Uiso 1 1 calc R
C1 C 0.7523(5) 0.2915(2) -0.0153(2) 0.0519(11) Uani 1 1 d .
H1 H 0.7929 0.3494 -0.0352 0.062 Uiso 1 1 calc R
C21 C 0.4957(5) 0.7594(2) 0.3560(2) 0.0533(11) Uani 1 1 d .
H21 H 0.5813 0.7201 0.3788 0.064 Uiso 1 1 calc R
C23 C 0.4162(7) 0.8731(3) 0.2484(3) 0.0695(14) Uani 1 1 d .
H23 H 0.4471 0.9082 0.1988 0.083 Uiso 1 1 calc R
C15 C 0.8148(5) 0.5284(3) 0.4545(2) 0.0488(10) Uani 1 1 d .
H15B H 0.8351 0.4765 0.4912 0.059 Uiso 1 1 calc R
H15A H 0.9311 0.5537 0.4376 0.059 Uiso 1 1 calc R
C33 C 0.1344(8) 0.5157(3) 0.8678(3) 0.0870(17) Uani 1 1 d .
H33 H 0.2086 0.4787 0.9021 0.104 Uiso 1 1 calc R
C12 C 0.3802(5) 0.5337(2) 0.3185(2) 0.0464(10) Uani 1 1 d .
H12B H 0.4170 0.5870 0.2878 0.056 Uiso 1 1 calc R
H12A H 0.2541 0.5401 0.3369 0.056 Uiso 1 1 calc R
C39 C 0.9492(7) 0.2367(3) -0.1320(3) 0.0614(12) Uani 1 1 d .
C27 C -0.0211(5) 0.7943(2) 0.4810(3) 0.0534(11) Uani 1 1 d .
H27 H -0.1338 0.8040 0.5081 0.064 Uiso 1 1 calc R
C5 C 0.5094(5) 0.3612(3) 0.0757(3) 0.0523(10) Uani 1 1 d .
H5A H 0.3792 0.3622 0.0869 0.063 Uiso 1 1 calc R
H5B H 0.5435 0.4182 0.0522 0.063 Uiso 1 1 calc R
C2 C 0.8512(5) 0.2654(2) 0.0716(2) 0.0513(10) Uani 1 1 d .
H2B H 0.9814 0.2653 0.0604 0.062 Uiso 1 1 calc R
H2A H 0.8157 0.2066 0.0885 0.062 Uiso 1 1 calc R
C6 C 0.5490(6) 0.2924(3) 0.0016(3) 0.0606(12) Uani 1 1 d .
H6A H 0.5087 0.2353 0.0220 0.073 Uiso 1 1 calc R
H6B H 0.4844 0.3068 -0.0546 0.073 Uiso 1 1 calc R
C26 C 0.0249(6) 0.8393(2) 0.4047(3) 0.0596(11) Uani 1 1 d .
H26 H -0.0578 0.8784 0.3790 0.072 Uiso 1 1 calc R
C35 C -0.1391(7) 0.5963(3) 0.8503(3) 0.0766(15) Uani 1 1 d .
H35 H -0.2518 0.6131 0.8732 0.092 Uiso 1 1 calc R
C40 C 0.9745(7) 0.1657(3) -0.2018(3) 0.0782(16) Uani 1 1 d .
H40C H 0.9309 0.1114 -0.1773 0.117 Uiso 1 1 calc R
H40B H 1.1014 0.1604 -0.2163 0.117 Uiso 1 1 calc R
H40A H 0.9072 0.1799 -0.2564 0.117 Uiso 1 1 calc R

loop_
_atom_site_aniso_label
_atom_site_aniso_U_11
_atom_site_aniso_U_22
_atom_site_aniso_U_33
_atom_site_aniso_U_23
_atom_site_aniso_U_13
_atom_site_aniso_U_12
Cl1 0.2020(17) 0.0944(8) 0.0673(6) -0.0117(8) 0.0548(9) -0.0604(11)
N1 0.0414(18) 0.0453(17) 0.0585(18) -0.0108(16) 0.0075(17) -0.0011(16)
O1 0.0640(18) 0.0554(15) 0.0599(15) -0.0216(14) 0.0062(15) -0.0025(15)
C30 0.045(2) 0.0426(19) 0.051(2) -0.0067(18) 0.006(2) -0.0052(19)
C4 0.0342(19) 0.0389(17) 0.0449(18) -0.0008(16) -0.0033(19) -0.0003(17)
C9 0.0321(19) 0.0342(17) 0.0438(18) -0.0005(15) 0.0055(18) 0.0012(16)
C14 0.0316(19) 0.0404(16) 0.0425(17) 0.0023(16) 0.0027(17) -0.0003(17)
C34 0.113(4) 0.054(3) 0.059(2) -0.012(2) 0.032(3) -0.035(3)
C17 0.039(2) 0.0355(17) 0.0417(19) -0.0005(16) 0.0035(19) 0.0012(18)
O2 0.078(2) 0.077(2) 0.091(2) -0.0296(19) 0.026(2) -0.0137(19)
C18 0.042(2) 0.0375(17) 0.0416(17) -0.0071(15) 0.0029(19) -0.0054(17)
C13 0.0257(18) 0.0403(17) 0.0443(17) 0.0007(16) 0.0031(18) -0.0011(16)
C3 0.040(2) 0.0380(18) 0.0484(19) 0.0019(17) 0.006(2) 0.0056(18)
C31 0.057(2) 0.0408(19) 0.053(2) -0.0051(18) 0.011(2) -0.008(2)
C22 0.069(3) 0.058(2) 0.064(2) 0.002(2) 0.011(3) -0.011(2)
C20 0.055(2) 0.0382(17) 0.0455(19) -0.0093(17) 0.002(2) -0.002(2)
C29 0.045(2) 0.0449(19) 0.0482(18) -0.0042(17) 0.002(2) 0.0029(19)
C16 0.039(2) 0.051(2) 0.046(2) -0.0083(18) -0.004(2) -0.0004(19)
C8 0.0320(19) 0.050(2) 0.0503(19) -0.0032(18) 0.0049(18) 0.0000(18)
C25 0.057(3) 0.0402(19) 0.055(2) -0.0036(19) -0.009(2) -0.001(2)
C10 0.0326(19) 0.0404(18) 0.0441(18) 0.0042(15) 0.0037(19) -0.0015(16)
C36 0.067(3) 0.071(3) 0.063(2) -0.013(2) 0.024(3) -0.008(2)
C19 0.043(2) 0.0382(18) 0.0451(18) -0.0090(17) 0.0021(19) -0.0037(18)
C7 0.036(2) 0.049(2) 0.054(2) -0.0024(19) 0.011(2) 0.0023(19)
C28 0.044(2) 0.0367(18) 0.0524(19) -0.0088(17) 0.000(2) -0.0011(19)
C32 0.094(4) 0.058(3) 0.068(2) 0.011(2) 0.025(3) 0.009(3)
C11 0.035(2) 0.052(2) 0.057(2) -0.0107(18) 0.001(2) 0.0015(18)
C37 0.049(2) 0.047(2) 0.069(3) -0.0024(19) 0.008(2) -0.006(2)
C24 0.080(3) 0.045(2) 0.065(2) 0.004(2) -0.018(3) 0.002(2)
C38 0.052(2) 0.047(2) 0.064(2) 0.0025(18) 0.017(2) -0.0044(19)
C1 0.059(3) 0.0447(19) 0.052(2) -0.0159(18) 0.005(2) 0.001(2)
C21 0.058(3) 0.0464(19) 0.056(2) 0.0026(19) 0.004(2) 0.000(2)
C23 0.095(4) 0.054(2) 0.059(2) 0.007(2) 0.002(3) -0.010(3)
C15 0.037(2) 0.058(2) 0.051(2) -0.0078(19) 0.001(2) 0.002(2)
C33 0.131(5) 0.061(2) 0.069(3) 0.012(3) 0.026(3) 0.003(3)
C12 0.035(2) 0.049(2) 0.055(2) -0.0115(18) 0.002(2) 0.0015(18)
C39 0.070(3) 0.055(2) 0.060(2) -0.010(2) 0.007(2) 0.004(2)
C27 0.047(2) 0.047(2) 0.067(2) -0.008(2) -0.001(2) 0.012(2)
C5 0.041(2) 0.058(2) 0.058(2) -0.009(2) 0.000(2) 0.003(2)
C2 0.047(2) 0.052(2) 0.055(2) -0.0077(19) -0.001(2) 0.005(2)
C6 0.059(3) 0.064(3) 0.058(2) -0.014(2) 0.000(2) 0.004(2)
C26 0.060(3) 0.046(2) 0.073(3) -0.002(2) -0.012(3) 0.013(2)
C35 0.080(3) 0.079(3) 0.071(3) -0.021(3) 0.030(3) -0.021(3)
C40 0.101(4) 0.072(3) 0.062(3) -0.021(2) 0.010(3) 0.016(3)

loop_
_atom_type_symbol
_atom_type_description
_atom_type_scat_dispersion_real
_atom_type_scat_dispersion_imag
_atom_type_scat_source
C C 0.0033 0.0016 'International Tables Vol C Tables 4.2.6.8 and 6.1.1.4'
H H 0.0000 0.0000 'International Tables Vol C Tables 4.2.6.8 and 6.1.1.4'
N N 0.0061 0.0033 'International Tables Vol C Tables 4.2.6.8 and 6.1.1.4'
O O 0.0106 0.0060 'International Tables Vol C Tables 4.2.6.8 and 6.1.1.4'
Cl Cl 0.1484 0.1585 'International Tables Vol C Tables 4.2.6.8 and 6.1.1.4'

loop_
_geom_angle_atom_site_label_1
_geom_angle_atom_site_label_2
_geom_angle_atom_site_label_3
_geom_angle
C30 N1 C28 118.8(3)
C39 O1 C1 115.6(3)
N1 C30 C29 121.0(3)
N1 C30 C31 117.1(3)
C29 C30 C31 122.0(4)
C3 C4 C37 109.1(3)
C3 C4 C5 109.0(3)
C37 C4 C5 109.1(3)
C3 C4 C10 108.6(3)
C37 C4 C10 111.2(2)
C5 C4 C10 109.9(3)
C10 C9 C14 109.6(3)
C10 C9 C8 110.1(2)
C14 C9 C8 110.3(3)
C15 C14 C9 122.3(3)
C15 C14 C13 104.9(2)
C9 C14 C13 112.5(3)
C35 C34 C33 121.1(4)
C35 C34 Cl1 120.0(4)
C33 C34 Cl1 118.9(5)
C16 C17 C18 126.4(3)
C16 C17 C13 110.4(3)
C18 C17 C13 121.5(3)
C29 C18 C19 118.8(3)
C29 C18 C17 114.2(3)
C19 C18 C17 126.9(3)
C12 C13 C17 120.5(3)
C12 C13 C14 107.2(2)
C17 C13 C14 99.8(3)
C12 C13 C38 110.1(3)
C17 C13 C38 106.2(2)
C14 C13 C38 112.8(3)
C7 C3 C2 120.2(3)
C7 C3 C4 122.8(3)
C2 C3 C4 117.0(4)
C32 C31 C36 117.4(4)
C32 C31 C30 122.6(3)
C36 C31 C30 120.0(4)
C21 C22 C23 120.8(4)
C25 C20 C21 117.0(3)
C25 C20 C19 119.2(3)
C21 C20 C19 123.6(4)
C18 C29 C30 121.1(4)
C17 C16 C15 112.5(3)
C7 C8 C9 111.9(3)
C24 C25 C20 120.4(4)
C24 C25 C26 119.5(4)
C20 C25 C26 120.1(3)
C9 C10 C11 113.9(3)
C9 C10 C4 112.4(3)
C11 C10 C4 112.8(3)
C31 C36 C35 120.4(5)
C28 C19 C18 115.0(3)
C28 C19 C20 118.4(3)
C18 C19 C20 126.6(3)
C3 C7 C8 126.3(3)
N1 C28 C19 124.8(4)
N1 C28 C27 115.1(3)
C19 C28 C27 120.1(3)
C31 C32 C33 122.9(4)
C12 C11 C10 114.4(3)
C23 C24 C25 121.3(4)
O1 C1 C2 109.4(3)
O1 C1 C6 107.9(3)
C2 C1 C6 109.7(3)
C22 C21 C20 121.2(4)
C24 C23 C22 119.3(4)
C16 C15 C14 100.4(3)
C34 C33 C32 117.9(5)
C13 C12 C11 110.7(3)
O2 C39 O1 123.9(3)
O2 C39 C40 125.3(4)
O1 C39 C40 110.8(4)
C26 C27 C28 120.8(3)
C6 C5 C4 115.0(3)
C1 C2 C3 111.7(3)
C1 C6 C5 108.1(3)
C27 C26 C25 120.8(4)
C34 C35 C36 120.2(4)

loop_
_geom_bond_atom_site_label_1
_geom_bond_atom_site_label_2
_geom_bond_distance
Cl1 C34 1.740(4)
N1 C30 1.315(5)
N1 C28 1.361(4)
O1 C39 1.352(5)
O1 C1 1.471(4)
C30 C29 1.411(4)
C30 C31 1.485(5)
C4 C3 1.526(5)
C4 C37 1.543(5)
C4 C5 1.553(5)
C4 C10 1.555(4)
C9 C10 1.527(5)
C9 C14 1.530(4)
C9 C8 1.531(4)
C14 C15 1.530(5)
C14 C13 1.544(4)
C34 C35 1.355(7)
C34 C33 1.365(6)
C17 C16 1.319(5)
C17 C18 1.502(4)
C17 C13 1.528(5)
O2 C39 1.194(5)
C18 C29 1.386(4)
C18 C19 1.428(5)
C13 C12 1.525(5)
C13 C38 1.548(4)
C3 C7 1.310(5)
C3 C2 1.513(5)
C31 C32 1.363(6)
C31 C36 1.387(5)
C22 C21 1.376(5)
C22 C23 1.398(6)
C20 C25 1.410(5)
C20 C21 1.418(5)
C20 C19 1.459(5)
C16 C15 1.518(4)
C8 C7 1.503(5)
C25 C24 1.408(5)
C25 C26 1.436(5)
C10 C11 1.554(4)
C36 C35 1.394(6)
C19 C28 1.416(4)
C28 C27 1.436(5)
C32 C33 1.398(5)
C11 C12 1.544(4)
C24 C23 1.358(6)
C1 C2 1.511(5)
C1 C6 1.514(5)
C39 C40 1.500(5)
C27 C26 1.352(5)
C5 C6 1.538(5)
